data_4302718
loop_
_publ_author_name
'Minoru Mitsumi'
'Yuji Yoshida'
'Akihisa Kohyama'
'Yasutaka Kitagawa'
'Yoshiki Ozawa'
'Mototada Kobayashi'
'Koshiro Toriumi'
'Makoto Tadokoro'
'Naoshi Ikeda'
'Mitsutaka Okumura'
'Mohamedally Kurmoo'

_publ_contact_author_address
; 
Department of Material Science
Graduate School of Material Science
University of Hyogo
3-2-1 Kouto, Kamigori-cho, Ako-gun, Hyogo 678-1297, Japan 
;
_publ_contact_author_email mitsumi@sci.u-hyogo.ac.jp
_publ_contact_author_fax +81-791-58-0154
_publ_contact_author_name 'Mitsumi, Minoru'
_publ_contact_author_phone +81-791-58-0153
_publ_section_title
;
Syntheses, Structures and Solid-State Properties of MMX Mixed-Valence
Chains, [NiII/III2(RCS2)4I]\\infty (R = Et,n-Pr andn-Bu): Evidence of a
Spin-Peierls Transition
;
_journal_name_full 'Inorganic Chemistry'
_journal_page_first 6680
_journal_page_last 6691
_journal_paper_doi 10.1021/ic900630a
_journal_volume 48
_journal_year 2009
_chemical_formula_moiety 'C12 H20 I Ni2 S8'
_chemical_formula_sum 'C12 H20 I Ni2 S8'
_chemical_formula_weight 665.11
_space_group_IT_number 2
_symmetry_cell_setting triclinic
_symmetry_Int_Tables_number 2
_symmetry_space_group_name_Hall '-P 1'
_symmetry_space_group_name_H-M 'P -1'
_atom_sites_solution_hydrogens geom
_atom_sites_solution_primary direct
_atom_sites_solution_secondary difmap
_audit_creation_method SHELXL-97
_cell_angle_alpha 99.109(3)
_cell_angle_beta 102.214(3)
_cell_angle_gamma 98.632(4)
_cell_formula_units_Z 4
_cell_length_a 9.5380(10)
_cell_length_b 15.1250(10)
_cell_length_c 15.7250(10)
_cell_measurement_reflns_used 14121
_cell_measurement_temperature 26(1)
_cell_measurement_theta_max 28.14
_cell_measurement_theta_min 1.10
_cell_volume 2149.2(3)
_computing_cell_refinement 'SCALEPACK (Otwinoski & Minor,1997)'
_computing_data_collection 'DENZO (Otwinoski & Minor,1997)'
_computing_data_reduction 'teXsan Ver. 1.11 (MSC, 1985 & 1999)'
_computing_publication_material 'SHELXL-97 (Sheldrick, 1997)'
_computing_structure_refinement 'SHELXL-97 (Sheldrick, 1997)'
_computing_structure_solution 'SIR-97 (A. Altomare, 1999)'
_diffrn_ambient_temperature 26(1)
_diffrn_detector_area_resol_mean 10.00
_diffrn_measured_fraction_theta_full 0.673
_diffrn_measured_fraction_theta_max 0.673
_diffrn_measurement_device_type 'oscillation IP camera'
_diffrn_measurement_method 'phi-axis oscillation'
_diffrn_radiation_monochromator 'Si 311'
_diffrn_radiation_source 'SPring-8 8GeV synchrotron'
_diffrn_radiation_type synchrotron
_diffrn_radiation_wavelength 0.5646(8)
_diffrn_reflns_av_R_equivalents 0.0193
_diffrn_reflns_av_sigmaI/netI 0.0318
_diffrn_reflns_limit_h_max 15
_diffrn_reflns_limit_h_min -15
_diffrn_reflns_limit_k_max 25
_diffrn_reflns_limit_k_min -25
_diffrn_reflns_limit_l_max 26
_diffrn_reflns_limit_l_min -26
_diffrn_reflns_number 21762
_diffrn_reflns_theta_full 28.14
_diffrn_reflns_theta_max 28.14
_diffrn_reflns_theta_min 1.10
_exptl_absorpt_coefficient_mu 1.960
_exptl_absorpt_correction_T_max 0.86549
_exptl_absorpt_correction_T_min 0.84581
_exptl_absorpt_correction_type empirical
_exptl_absorpt_process_details 'PLATON-MULABS (A. L. Spek, 2003)'
_exptl_crystal_colour black
_exptl_crystal_density_diffrn 2.055
_exptl_crystal_density_method 'not measured'
_exptl_crystal_description plate
_exptl_crystal_F_000 1316
_exptl_crystal_size_max 0.307
_exptl_crystal_size_mid 0.091
_exptl_crystal_size_min 0.023
_refine_diff_density_max 0.919
_refine_diff_density_min -1.224
_refine_diff_density_rms 0.157
_refine_ls_extinction_method none
_refine_ls_goodness_of_fit_ref 1.158
_refine_ls_hydrogen_treatment constr
_refine_ls_matrix_type full
_refine_ls_number_parameters 423
_refine_ls_number_reflns 14121
_refine_ls_number_restraints 0
_refine_ls_restrained_S_all 1.158
_refine_ls_R_factor_all 0.0651
_refine_ls_R_factor_gt 0.0482
_refine_ls_shift/su_max 0.001
_refine_ls_shift/su_mean 0.000
_refine_ls_structure_factor_coef Fsqd
_refine_ls_weighting_details 'calc w=1/[\s^2^(Fo^2^)+(0.0153P)^2^+22.4878P] where P=(Fo^2^+2Fc^2^)/3'
_refine_ls_weighting_scheme calc
_refine_ls_wR_factor_gt 0.1198
_refine_ls_wR_factor_ref 0.1301
_reflns_number_gt 7835
_reflns_number_total 14121
_reflns_threshold_expression >2sigma(I)
_cod_data_source_file ic900630a_si_005.cif
_cod_data_source_block '[Ni2(EtCS2)4I]_26K'
_cod_database_code 4302718

loop_
_symmetry_equiv_pos_as_xyz
'x, y, z'
'-x, -y, -z'

loop_
_atom_site_label
_atom_site_type_symbol
_atom_site_fract_x
_atom_site_fract_y
_atom_site_fract_z
_atom_site_U_iso_or_equiv
_atom_site_adp_type
_atom_site_occupancy
_atom_site_symmetry_multiplicity
_atom_site_calc_flag
_atom_site_refinement_flags
_atom_site_disorder_assembly
_atom_site_disorder_group
I1 I 0.88928(3) 0.63948(2) 0.250110(17) 0.00277(6) Uani 1 1 d . . .
I2 I 0.38918(3) 0.13941(2) 0.249854(17) 0.00270(6) Uani 1 1 d . . .
Ni1 Ni 0.71471(6) 0.46526(4) 0.24995(4) 0.00208(10) Uani 1 1 d . . .
Ni2 Ni 0.56188(6) 0.31257(4) 0.24982(4) 0.00229(10) Uani 1 1 d . . .
Ni3 Ni 0.21586(6) -0.03406(4) 0.24994(3) 0.00208(10) Uani 1 1 d . . .
Ni4 Ni 0.06303(6) -0.18682(4) 0.24993(4) 0.00218(10) Uani 1 1 d . . .
S1 S 0.53200(12) 0.50596(8) 0.16050(7) 0.00351(17) Uani 1 1 d . . .
S2 S 0.42799(12) 0.30485(8) 0.11311(7) 0.00408(17) Uani 1 1 d . . .
S3 S 0.79842(12) 0.40766(8) 0.13505(7) 0.00405(18) Uani 1 1 d . . .
S4 S 0.70955(12) 0.23283(8) 0.19254(7) 0.00422(18) Uani 1 1 d . . .
S5 S 0.91173(12) 0.43868(8) 0.33948(7) 0.00394(18) Uani 1 1 d . . .
S6 S 0.68558(12) 0.30983(8) 0.38645(7) 0.00404(18) Uani 1 1 d . . .
S7 S 0.64438(12) 0.53590(8) 0.36486(7) 0.00359(17) Uani 1 1 d . . .
S8 S 0.39772(12) 0.37544(8) 0.30701(7) 0.00398(18) Uani 1 1 d . . .
S9 S 0.03296(12) 0.00676(8) 0.16064(7) 0.00358(17) Uani 1 1 d . . .
S10 S -0.07085(12) -0.19430(8) 0.11353(7) 0.00421(18) Uani 1 1 d . . .
S11 S 0.29950(12) -0.09175(8) 0.13490(6) 0.00382(17) Uani 1 1 d . . .
S12 S 0.21076(12) -0.26636(8) 0.19265(7) 0.00406(18) Uani 1 1 d . . .
S13 S 0.41364(12) -0.06038(8) 0.33932(7) 0.00385(18) Uani 1 1 d . . .
S14 S 0.18755(12) -0.18922(8) 0.38648(7) 0.00396(18) Uani 1 1 d . . .
S15 S 0.14577(11) 0.03673(8) 0.36508(6) 0.00357(17) Uani 1 1 d . . .
S16 S -0.10057(12) -0.12376(9) 0.30744(7) 0.00407(18) Uani 1 1 d . . .
C1 C 0.4207(5) 0.4110(3) 0.0973(3) 0.0040(7) Uani 1 1 d . . .
C2 C 0.3036(5) 0.4227(4) 0.0209(3) 0.0067(8) Uani 1 1 d . . .
H2A H 0.2632 0.3630 -0.0196 0.008 Uiso 1 1 calc R . .
H2B H 0.3477 0.4646 -0.0129 0.008 Uiso 1 1 calc R . .
C3 C 0.1793(6) 0.4610(4) 0.0527(3) 0.0128(10) Uani 1 1 d . . .
H3A H 0.1354 0.4198 0.0862 0.019 Uiso 1 1 calc R . .
H3B H 0.1048 0.4664 0.0013 0.019 Uiso 1 1 calc R . .
H3C H 0.2182 0.5213 0.0909 0.019 Uiso 1 1 calc R . .
C4 C 0.8007(4) 0.2970(3) 0.1367(3) 0.0038(7) Uani 1 1 d . . .
C5 C 0.8995(5) 0.2525(4) 0.0877(3) 0.0067(7) Uani 1 1 d . . .
H5A H 0.9182 0.2859 0.0407 0.008 Uiso 1 1 calc R . .
H5B H 0.8518 0.1889 0.0592 0.008 Uiso 1 1 calc R . .
C6 C 1.0454(5) 0.2534(4) 0.1533(3) 0.0094(8) Uani 1 1 d . . .
H6A H 1.0896 0.3162 0.1837 0.014 Uiso 1 1 calc R . .
H6B H 1.1119 0.2280 0.1207 0.014 Uiso 1 1 calc R . .
H6C H 1.0272 0.2164 0.1971 0.014 Uiso 1 1 calc R . .
C7 C 0.8569(5) 0.3672(3) 0.4025(3) 0.0049(7) Uani 1 1 d . . .
C8 C 0.9714(5) 0.3527(4) 0.4789(3) 0.0066(7) Uani 1 1 d . . .
H8A H 0.9225 0.3222 0.5190 0.008 Uiso 1 1 calc R . .
H8B H 1.0282 0.4127 0.5131 0.008 Uiso 1 1 calc R . .
C9 C 1.0760(6) 0.2946(4) 0.4472(3) 0.0117(9) Uani 1 1 d . . .
H9A H 1.0198 0.2363 0.4108 0.018 Uiso 1 1 calc R . .
H9B H 1.1441 0.2833 0.4986 0.018 Uiso 1 1 calc R . .
H9C H 1.1310 0.3271 0.4117 0.018 Uiso 1 1 calc R . .
C10 C 0.4764(5) 0.4804(3) 0.3626(2) 0.0036(7) Uani 1 1 d . . .
C11 C 0.3845(5) 0.5329(4) 0.4124(3) 0.0068(8) Uani 1 1 d . . .
H11A H 0.4489 0.5831 0.4589 0.008 Uiso 1 1 calc R . .
H11B H 0.3283 0.4918 0.4416 0.008 Uiso 1 1 calc R . .
C12 C 0.2794(5) 0.5722(4) 0.3468(3) 0.0098(8) Uani 1 1 d . . .
H12A H 0.3352 0.6094 0.3151 0.015 Uiso 1 1 calc R . .
H12B H 0.2257 0.6102 0.3794 0.015 Uiso 1 1 calc R . .
H12C H 0.2102 0.5221 0.3042 0.015 Uiso 1 1 calc R . .
C13 C -0.0781(5) -0.0876(3) 0.0977(3) 0.0034(6) Uani 1 1 d . . .
C14 C -0.1956(5) -0.0763(4) 0.0213(3) 0.0077(8) Uani 1 1 d . . .
H14A H -0.2353 -0.1361 -0.0192 0.009 Uiso 1 1 calc R . .
H14B H -0.1520 -0.0341 -0.0123 0.009 Uiso 1 1 calc R . .
C15 C -0.3204(6) -0.0389(5) 0.0529(4) 0.0142(10) Uani 1 1 d . . .
H15A H -0.3607 -0.0789 0.0887 0.021 Uiso 1 1 calc R . .
H15B H -0.3972 -0.0366 0.0013 0.021 Uiso 1 1 calc R . .
H15C H -0.2832 0.0226 0.0888 0.021 Uiso 1 1 calc R . .
C16 C 0.3016(5) -0.2023(3) 0.1369(3) 0.0043(7) Uani 1 1 d . . .
C17 C 0.4001(5) -0.2471(4) 0.0879(3) 0.0069(7) Uani 1 1 d . . .
H17A H 0.4191 -0.2138 0.0409 0.008 Uiso 1 1 calc R . .
H17B H 0.3519 -0.3107 0.0594 0.008 Uiso 1 1 calc R . .
C18 C 0.5460(5) -0.2466(4) 0.1538(3) 0.0091(8) Uani 1 1 d . . .
H18A H 0.5889 -0.1841 0.1858 0.014 Uiso 1 1 calc R . .
H18B H 0.6137 -0.2703 0.1211 0.014 Uiso 1 1 calc R . .
H18C H 0.5278 -0.2852 0.1964 0.014 Uiso 1 1 calc R . .
C19 C 0.3585(5) -0.1320(3) 0.4026(3) 0.0043(7) Uani 1 1 d . . .
C20 C 0.4726(5) -0.1474(4) 0.4783(3) 0.0068(7) Uani 1 1 d . . .
H20A H 0.4234 -0.1777 0.5185 0.008 Uiso 1 1 calc R . .
H20B H 0.5304 -0.0878 0.5126 0.008 Uiso 1 1 calc R . .
C21 C 0.5753(5) -0.2060(4) 0.4462(3) 0.0109(9) Uani 1 1 d . . .
H21A H 0.5183 -0.2647 0.4110 0.016 Uiso 1 1 calc R . .
H21B H 0.6447 -0.2166 0.4975 0.016 Uiso 1 1 calc R . .
H21C H 0.6288 -0.1745 0.4095 0.016 Uiso 1 1 calc R . .
C22 C -0.0218(5) -0.0183(3) 0.3635(3) 0.0052(7) Uani 1 1 d . . .
C23 C -0.1136(5) 0.0333(4) 0.4122(3) 0.0067(7) Uani 1 1 d . . .
H23A H -0.0496 0.0833 0.4589 0.008 Uiso 1 1 calc R . .
H23B H -0.1698 -0.0081 0.4412 0.008 Uiso 1 1 calc R . .
C24 C -0.2195(6) 0.0731(4) 0.3473(3) 0.0109(9) Uani 1 1 d . . .
H24A H -0.1637 0.1136 0.3182 0.016 Uiso 1 1 calc R . .
H24B H -0.2771 0.1077 0.3799 0.016 Uiso 1 1 calc R . .
H24C H -0.2851 0.0233 0.3023 0.016 Uiso 1 1 calc R . .

loop_
_atom_site_aniso_label
_atom_site_aniso_U_11
_atom_site_aniso_U_22
_atom_site_aniso_U_33
_atom_site_aniso_U_23
_atom_site_aniso_U_13
_atom_site_aniso_U_12
I1 0.00272(10) 0.00167(14) 0.00318(10) 0.00102(8) -0.00049(7) -0.00073(11)
I2 0.00269(10) 0.00156(14) 0.00302(10) 0.00086(8) -0.00064(7) -0.00068(11)
Ni1 0.0025(2) 0.0014(3) 0.00171(19) 0.00038(16) -0.00041(15) -0.0003(2)
Ni2 0.0028(2) 0.0014(3) 0.0023(2) 0.00025(16) 0.00032(15) -0.0003(2)
Ni3 0.0023(2) 0.0020(3) 0.00129(19) 0.00012(16) -0.00045(15) -0.0002(2)
Ni4 0.0023(2) 0.0015(3) 0.00220(19) 0.00020(16) 0.00011(15) -0.0004(2)
S1 0.0037(4) 0.0024(5) 0.0031(4) 0.0005(3) -0.0012(3) -0.0006(4)
S2 0.0045(4) 0.0040(5) 0.0032(4) 0.0003(3) -0.0002(3) 0.0012(4)
S3 0.0056(4) 0.0040(5) 0.0029(4) 0.0009(3) 0.0010(3) 0.0017(4)
S4 0.0060(4) 0.0035(5) 0.0041(4) 0.0013(3) 0.0019(3) 0.0023(4)
S5 0.0039(4) 0.0050(5) 0.0026(4) 0.0015(3) -0.0005(3) 0.0009(4)
S6 0.0047(4) 0.0040(5) 0.0033(4) 0.0015(3) 0.0003(3) 0.0004(4)
S7 0.0039(4) 0.0030(5) 0.0030(4) -0.0004(3) 0.0003(3) -0.0005(4)
S8 0.0034(4) 0.0036(5) 0.0044(4) -0.0007(3) 0.0010(3) 0.0002(4)
S9 0.0034(4) 0.0033(5) 0.0030(4) 0.0007(3) -0.0011(3) 0.0001(4)
S10 0.0048(4) 0.0039(5) 0.0027(4) 0.0000(3) -0.0010(3) 0.0009(4)
S11 0.0051(4) 0.0042(5) 0.0022(3) 0.0007(3) 0.0005(3) 0.0011(4)
S12 0.0055(4) 0.0032(5) 0.0042(4) 0.0011(3) 0.0018(3) 0.0016(4)
S13 0.0036(4) 0.0045(5) 0.0032(4) 0.0015(3) -0.0003(3) 0.0007(4)
S14 0.0040(4) 0.0045(5) 0.0031(4) 0.0014(3) 0.0001(3) 0.0004(4)
S15 0.0030(4) 0.0043(5) 0.0025(3) -0.0001(3) 0.0000(3) -0.0003(4)
S16 0.0027(4) 0.0045(5) 0.0040(4) -0.0008(3) 0.0004(3) -0.0002(4)
C1 0.0035(14) 0.0035(19) 0.0049(14) 0.0010(12) 0.0014(11) -0.0002(16)
C2 0.0038(15) 0.010(2) 0.0040(15) 0.0007(13) -0.0027(11) 0.0006(18)
C3 0.0107(19) 0.020(3) 0.0110(18) 0.0054(17) 0.0034(14) 0.011(2)
C4 0.0024(14) 0.006(2) 0.0026(13) 0.0013(12) 0.0001(10) 0.0015(16)
C5 0.0048(15) 0.009(2) 0.0061(15) -0.0007(13) 0.0018(12) 0.0019(18)
C6 0.0047(16) 0.011(2) 0.0115(18) 0.0035(15) -0.0005(13) 0.0004(19)
C7 0.0047(15) 0.007(2) 0.0035(14) 0.0020(12) 0.0011(11) 0.0018(17)
C8 0.0079(16) 0.008(2) 0.0041(14) 0.0026(13) -0.0007(12) 0.0033(18)
C9 0.0096(18) 0.012(2) 0.0124(19) 0.0007(15) -0.0015(14) 0.005(2)
C10 0.0044(14) 0.0047(19) 0.0014(13) -0.0001(11) -0.0006(11) 0.0027(16)
C11 0.0068(16) 0.011(2) 0.0045(15) 0.0021(13) 0.0036(12) 0.0035(18)
C12 0.0069(17) 0.012(2) 0.0117(18) 0.0032(15) 0.0008(13) 0.005(2)
C13 0.0040(14) 0.0025(19) 0.0027(13) -0.0001(11) -0.0004(11) -0.0006(16)
C14 0.0053(15) 0.012(2) 0.0047(15) 0.0025(14) -0.0017(12) 0.0017(19)
C15 0.0105(19) 0.022(3) 0.014(2) 0.0083(18) 0.0018(15) 0.011(2)
C16 0.0052(15) 0.0035(19) 0.0027(14) -0.0010(11) -0.0012(11) 0.0009(17)
C17 0.0067(16) 0.007(2) 0.0058(15) -0.0012(13) 0.0016(12) 0.0011(18)
C18 0.0057(16) 0.010(2) 0.0111(18) 0.0030(15) -0.0002(13) 0.0011(19)
C19 0.0053(15) 0.0031(19) 0.0031(14) 0.0000(11) -0.0013(11) 0.0006(17)
C20 0.0057(15) 0.008(2) 0.0053(15) 0.0014(13) -0.0022(12) 0.0021(18)
C21 0.0075(17) 0.008(2) 0.015(2) 0.0000(15) -0.0031(14) 0.004(2)
C22 0.0054(15) 0.007(2) 0.0028(14) 0.0015(12) -0.0018(11) 0.0021(17)
C23 0.0082(16) 0.007(2) 0.0061(15) 0.0014(13) 0.0027(12) 0.0033(18)
C24 0.0117(19) 0.011(2) 0.0115(18) 0.0030(15) 0.0020(14) 0.009(2)

loop_
_atom_type_symbol
_atom_type_description
_atom_type_scat_dispersion_real
_atom_type_scat_dispersion_imag
_atom_type_scat_source
C C 0.0003 0.0009 http://www.iamp.tohoku.ac.jp/database/scm/AXS/index.html
H H 0.0000 0.0000 http://www.iamp.tohoku.ac.jp/database/scm/AXS/index.html
I I -1.1416 1.1889 http://www.iamp.tohoku.ac.jp/database/scm/AXS/index.html
Ni Ni 0.2610 0.7247 http://www.iamp.tohoku.ac.jp/database/scm/AXS/index.html
S S 0.0688 0.0765 http://www.iamp.tohoku.ac.jp/database/scm/AXS/index.html

loop_
_geom_angle_atom_site_label_1
_geom_angle_atom_site_label_2
_geom_angle_atom_site_label_3
_geom_angle
_geom_angle_site_symmetry_1
_geom_angle_site_symmetry_3
_geom_angle_publ_flag
Ni4 I1 Ni1 179.89(2) 1_665 . ?
Ni2 I2 Ni3 179.95(2) . . ?
S1 Ni1 S5 173.94(6) . . ?
S1 Ni1 S7 88.21(4) . . ?
S5 Ni1 S7 91.50(4) . . ?
S1 Ni1 S3 91.55(4) . . ?
S5 Ni1 S3 88.15(4) . . ?
S7 Ni1 S3 174.39(6) . . ?
S1 Ni1 Ni2 93.01(4) . . ?
S5 Ni1 Ni2 93.05(4) . . ?
S7 Ni1 Ni2 92.78(4) . . ?
S3 Ni1 Ni2 92.83(4) . . ?
S1 Ni1 I1 87.02(4) . . ?
S5 Ni1 I1 86.92(4) . . ?
S7 Ni1 I1 87.24(4) . . ?
S3 Ni1 I1 87.15(4) . . ?
Ni2 Ni1 I1 179.96(4) . . ?
S8 Ni2 S4 172.82(5) . . ?
S8 Ni2 S6 89.57(4) . . ?
S4 Ni2 S6 90.14(5) . . ?
S8 Ni2 S2 90.22(4) . . ?
S4 Ni2 S2 89.51(4) . . ?
S6 Ni2 S2 175.57(6) . . ?
S8 Ni2 Ni1 93.61(4) . . ?
S4 Ni2 Ni1 93.57(4) . . ?
S6 Ni2 Ni1 92.23(4) . . ?
S2 Ni2 Ni1 92.20(4) . . ?
S8 Ni2 I2 86.45(4) . . ?
S4 Ni2 I2 86.36(4) . . ?
S6 Ni2 I2 87.68(4) . . ?
S2 Ni2 I2 87.88(4) . . ?
Ni1 Ni2 I2 179.89(3) . . ?
S9 Ni3 S13 173.77(5) . . ?
S9 Ni3 S15 88.18(4) . . ?
S13 Ni3 S15 91.53(4) . . ?
S9 Ni3 S11 91.62(4) . . ?
S13 Ni3 S11 88.06(4) . . ?
S15 Ni3 S11 174.37(5) . . ?
S9 Ni3 Ni4 93.04(4) . . ?
S13 Ni3 Ni4 93.19(4) . . ?
S15 Ni3 Ni4 92.79(4) . . ?
S11 Ni3 Ni4 92.84(4) . . ?
S9 Ni3 I2 86.91(4) . . ?
S13 Ni3 I2 86.85(4) . . ?
S15 Ni3 I2 87.20(4) . . ?
S11 Ni3 I2 87.17(4) . . ?
Ni4 Ni3 I2 179.95(4) . . ?
S16 Ni4 S12 172.97(5) . . ?
S16 Ni4 S10 90.26(4) . . ?
S12 Ni4 S10 89.61(5) . . ?
S16 Ni4 S14 89.56(4) . . ?
S12 Ni4 S14 90.06(5) . . ?
S10 Ni4 S14 175.82(6) . . ?
S16 Ni4 Ni3 93.54(4) . . ?
S12 Ni4 Ni3 93.49(4) . . ?
S10 Ni4 Ni3 92.12(4) . . ?
S14 Ni4 Ni3 92.06(4) . . ?
S16 Ni4 I1 86.44(4) . 1_445 ?
S12 Ni4 I1 86.54(4) . 1_445 ?
S10 Ni4 I1 87.93(4) . 1_445 ?
S14 Ni4 I1 87.89(4) . 1_445 ?
Ni3 Ni4 I1 179.95(3) . 1_445 ?
C1 S1 Ni1 108.43(16) . . ?
C1 S2 Ni2 108.52(15) . . ?
C4 S3 Ni1 107.99(14) . . ?
C4 S4 Ni2 108.67(17) . . ?
C7 S5 Ni1 108.52(15) . . ?
C7 S6 Ni2 108.55(14) . . ?
C10 S7 Ni1 107.67(16) . . ?
C10 S8 Ni2 108.53(15) . . ?
C13 S9 Ni3 108.49(15) . . ?
C13 S10 Ni4 108.57(15) . . ?
C16 S11 Ni3 107.79(15) . . ?
C16 S12 Ni4 108.71(17) . . ?
C19 S13 Ni3 108.26(15) . . ?
C19 S14 Ni4 108.82(14) . . ?
C22 S15 Ni3 107.95(17) . . ?
C22 S16 Ni4 108.79(16) . . ?
C2 C1 S2 117.5(4) . . ?
C2 C1 S1 117.3(4) . . ?
S2 C1 S1 125.2(2) . . ?
C1 C2 C3 111.9(4) . . ?
C1 C2 H2A 109.2 . . ?
C3 C2 H2A 109.2 . . ?
C1 C2 H2B 109.2 . . ?
C3 C2 H2B 109.2 . . ?
H2A C2 H2B 107.9 . . ?
C2 C3 H3A 109.5 . . ?
C2 C3 H3B 109.5 . . ?
H3A C3 H3B 109.5 . . ?
C2 C3 H3C 109.5 . . ?
H3A C3 H3C 109.5 . . ?
H3B C3 H3C 109.5 . . ?
C5 C4 S4 116.7(4) . . ?
C5 C4 S3 117.3(3) . . ?
S4 C4 S3 125.9(3) . . ?
C4 C5 C6 109.6(4) . . ?
C4 C5 H5A 109.8 . . ?
C6 C5 H5A 109.8 . . ?
C4 C5 H5B 109.8 . . ?
C6 C5 H5B 109.8 . . ?
H5A C5 H5B 108.2 . . ?
C5 C6 H6A 109.5 . . ?
C5 C6 H6B 109.5 . . ?
H6A C6 H6B 109.5 . . ?
C5 C6 H6C 109.5 . . ?
H6A C6 H6C 109.5 . . ?
H6B C6 H6C 109.5 . . ?
C8 C7 S5 117.3(3) . . ?
C8 C7 S6 117.7(3) . . ?
S5 C7 S6 125.0(2) . . ?
C7 C8 C9 112.0(4) . . ?
C7 C8 H8A 109.2 . . ?
C9 C8 H8A 109.2 . . ?
C7 C8 H8B 109.2 . . ?
C9 C8 H8B 109.2 . . ?
H8A C8 H8B 107.9 . . ?
C8 C9 H9A 109.5 . . ?
C8 C9 H9B 109.5 . . ?
H9A C9 H9B 109.5 . . ?
C8 C9 H9C 109.5 . . ?
H9A C9 H9C 109.5 . . ?
H9B C9 H9C 109.5 . . ?
C11 C10 S8 116.7(3) . . ?
C11 C10 S7 116.9(3) . . ?
S8 C10 S7 126.4(3) . . ?
C10 C11 C12 109.3(3) . . ?
C10 C11 H11A 109.8 . . ?
C12 C11 H11A 109.8 . . ?
C10 C11 H11B 109.8 . . ?
C12 C11 H11B 109.8 . . ?
H11A C11 H11B 108.3 . . ?
C11 C12 H12A 109.5 . . ?
C11 C12 H12B 109.5 . . ?
H12A C12 H12B 109.5 . . ?
C11 C12 H12C 109.5 . . ?
H12A C12 H12C 109.5 . . ?
H12B C12 H12C 109.5 . . ?
C14 C13 S9 117.6(4) . . ?
C14 C13 S10 117.3(4) . . ?
S9 C13 S10 125.1(2) . . ?
C13 C14 C15 112.1(4) . . ?
C13 C14 H14A 109.2 . . ?
C15 C14 H14A 109.2 . . ?
C13 C14 H14B 109.2 . . ?
C15 C14 H14B 109.2 . . ?
H14A C14 H14B 107.9 . . ?
C14 C15 H15A 109.5 . . ?
C14 C15 H15B 109.5 . . ?
H15A C15 H15B 109.5 . . ?
C14 C15 H15C 109.5 . . ?
H15A C15 H15C 109.5 . . ?
H15B C15 H15C 109.5 . . ?
C17 C16 S12 116.5(4) . . ?
C17 C16 S11 117.3(3) . . ?
S12 C16 S11 126.1(3) . . ?
C16 C17 C18 109.5(4) . . ?
C16 C17 H17A 109.8 . . ?
C18 C17 H17A 109.8 . . ?
C16 C17 H17B 109.8 . . ?
C18 C17 H17B 109.8 . . ?
H17A C17 H17B 108.2 . . ?
C17 C18 H18A 109.5 . . ?
C17 C18 H18B 109.5 . . ?
H18A C18 H18B 109.5 . . ?
C17 C18 H18C 109.5 . . ?
H18A C18 H18C 109.5 . . ?
H18B C18 H18C 109.5 . . ?
C20 C19 S14 117.5(3) . . ?
C20 C19 S13 117.4(3) . . ?
S14 C19 S13 125.1(2) . . ?
C19 C20 C21 112.1(4) . . ?
C19 C20 H20A 109.2 . . ?
C21 C20 H20A 109.2 . . ?
C19 C20 H20B 109.2 . . ?
C21 C20 H20B 109.2 . . ?
H20A C20 H20B 107.9 . . ?
C20 C21 H21A 109.5 . . ?
C20 C21 H21B 109.5 . . ?
H21A C21 H21B 109.5 . . ?
C20 C21 H21C 109.5 . . ?
H21A C21 H21C 109.5 . . ?
H21B C21 H21C 109.5 . . ?
C23 C22 S16 116.5(3) . . ?
C23 C22 S15 117.5(4) . . ?
S16 C22 S15 125.9(3) . . ?
C22 C23 C24 110.2(4) . . ?
C22 C23 H23A 109.6 . . ?
C24 C23 H23A 109.6 . . ?
C22 C23 H23B 109.6 . . ?
C24 C23 H23B 109.6 . . ?
H23A C23 H23B 108.1 . . ?
C23 C24 H24A 109.5 . . ?
C23 C24 H24B 109.5 . . ?
H24A C24 H24B 109.5 . . ?
C23 C24 H24C 109.5 . . ?
H24A C24 H24C 109.5 . . ?
H24B C24 H24C 109.5 . . ?

loop_
_geom_bond_atom_site_label_1
_geom_bond_atom_site_label_2
_geom_bond_distance
_geom_bond_site_symmetry_2
_geom_bond_publ_flag
I1 Ni4 2.8888(7) 1_665 ?
I1 Ni1 2.8975(7) . ?
I2 Ni2 2.8773(7) . ?
I2 Ni3 2.8839(7) . ?
Ni1 S1 2.2256(12) . ?
Ni1 S5 2.2275(12) . ?
Ni1 S7 2.2301(12) . ?
Ni1 S3 2.2320(12) . ?
Ni1 Ni2 2.5387(9) . ?
Ni2 S8 2.2219(13) . ?
Ni2 S4 2.2253(13) . ?
Ni2 S6 2.2316(11) . ?
Ni2 S2 2.2316(12) . ?
Ni3 S9 2.2266(12) . ?
Ni3 S13 2.2300(12) . ?
Ni3 S15 2.2327(12) . ?
Ni3 S11 2.2338(12) . ?
Ni3 Ni4 2.5402(9) . ?
Ni4 S16 2.2211(13) . ?
Ni4 S12 2.2240(13) . ?
Ni4 S10 2.2282(11) . ?
Ni4 S14 2.2317(11) . ?
Ni4 I1 2.8888(7) 1_445 ?
S1 C1 1.680(5) . ?
S2 C1 1.673(5) . ?
S3 C4 1.681(5) . ?
S4 C4 1.675(4) . ?
S5 C7 1.677(4) . ?
S6 C7 1.679(5) . ?
S7 C10 1.684(5) . ?
S8 C10 1.666(5) . ?
S9 C13 1.671(5) . ?
S10 C13 1.681(5) . ?
S11 C16 1.680(5) . ?
S12 C16 1.672(5) . ?
S13 C19 1.682(5) . ?
S14 C19 1.675(5) . ?
S15 C22 1.681(5) . ?
S16 C22 1.673(5) . ?
C1 C2 1.510(6) . ?
C2 C3 1.536(7) . ?
C2 H2A 0.9900 . ?
C2 H2B 0.9900 . ?
C3 H3A 0.9800 . ?
C3 H3B 0.9800 . ?
C3 H3C 0.9800 . ?
C4 C5 1.507(6) . ?
C5 C6 1.544(6) . ?
C5 H5A 0.9900 . ?
C5 H5B 0.9900 . ?
C6 H6A 0.9800 . ?
C6 H6B 0.9800 . ?
C6 H6C 0.9800 . ?
C7 C8 1.512(6) . ?
C8 C9 1.533(7) . ?
C8 H8A 0.9900 . ?
C8 H8B 0.9900 . ?
C9 H9A 0.9800 . ?
C9 H9B 0.9800 . ?
C9 H9C 0.9800 . ?
C10 C11 1.521(6) . ?
C11 C12 1.535(6) . ?
C11 H11A 0.9900 . ?
C11 H11B 0.9900 . ?
C12 H12A 0.9800 . ?
C12 H12B 0.9800 . ?
C12 H12C 0.9800 . ?
C13 C14 1.510(6) . ?
C14 C15 1.532(7) . ?
C14 H14A 0.9900 . ?
C14 H14B 0.9900 . ?
C15 H15A 0.9800 . ?
C15 H15B 0.9800 . ?
C15 H15C 0.9800 . ?
C16 C17 1.507(6) . ?
C17 C18 1.548(6) . ?
C17 H17A 0.9900 . ?
C17 H17B 0.9900 . ?
C18 H18A 0.9800 . ?
C18 H18B 0.9800 . ?
C18 H18C 0.9800 . ?
C19 C20 1.508(6) . ?
C20 C21 1.526(7) . ?
C20 H20A 0.9900 . ?
C20 H20B 0.9900 . ?
C21 H21A 0.9800 . ?
C21 H21B 0.9800 . ?
C21 H21C 0.9800 . ?
C22 C23 1.504(6) . ?
C23 C24 1.537(6) . ?
C23 H23A 0.9900 . ?
C23 H23B 0.9900 . ?
C24 H24A 0.9800 . ?
C24 H24B 0.9800 . ?
C24 H24C 0.9800 . ?

loop_
_geom_torsion_atom_site_label_1
_geom_torsion_atom_site_label_2
_geom_torsion_atom_site_label_3
_geom_torsion_atom_site_label_4
_geom_torsion
_geom_torsion_site_symmetry_1
_geom_torsion_site_symmetry_2
_geom_torsion_site_symmetry_3
_geom_torsion_site_symmetry_4
_geom_torsion_publ_flag
S1 Ni1 Ni2 S8 -60.21(4) . . . . ?
S5 Ni1 Ni2 S8 119.79(4) . . . . ?
S7 Ni1 Ni2 S8 28.14(4) . . . . ?
S3 Ni1 Ni2 S8 -151.91(4) . . . . ?
S1 Ni1 Ni2 S4 119.80(4) . . . . ?
S5 Ni1 Ni2 S4 -60.20(4) . . . . ?
S7 Ni1 Ni2 S4 -151.85(4) . . . . ?
S3 Ni1 Ni2 S4 28.09(4) . . . . ?
S1 Ni1 Ni2 S6 -149.92(5) . . . . ?
S5 Ni1 Ni2 S6 30.08(5) . . . . ?
S7 Ni1 Ni2 S6 -61.57(5) . . . . ?
S3 Ni1 Ni2 S6 118.37(5) . . . . ?
S1 Ni1 Ni2 S2 30.15(5) . . . . ?
S5 Ni1 Ni2 S2 -149.85(5) . . . . ?
S7 Ni1 Ni2 S2 118.50(5) . . . . ?
S3 Ni1 Ni2 S2 -61.56(5) . . . . ?
S9 Ni3 Ni4 S16 -60.25(4) . . . . ?
S13 Ni3 Ni4 S16 119.77(4) . . . . ?
S15 Ni3 Ni4 S16 28.07(4) . . . . ?
S11 Ni3 Ni4 S16 -152.02(4) . . . . ?
S9 Ni3 Ni4 S12 119.88(4) . . . . ?
S13 Ni3 Ni4 S12 -60.11(4) . . . . ?
S15 Ni3 Ni4 S12 -151.80(4) . . . . ?
S11 Ni3 Ni4 S12 28.10(4) . . . . ?
S9 Ni3 Ni4 S10 30.13(5) . . . . ?
S13 Ni3 Ni4 S10 -149.85(5) . . . . ?
S15 Ni3 Ni4 S10 118.46(5) . . . . ?
S11 Ni3 Ni4 S10 -61.64(5) . . . . ?
S9 Ni3 Ni4 S14 -149.94(5) . . . . ?
S13 Ni3 Ni4 S14 30.08(5) . . . . ?
S15 Ni3 Ni4 S14 -61.62(5) . . . . ?
S11 Ni3 Ni4 S14 118.29(5) . . . . ?
S7 Ni1 S1 C1 -120.18(16) . . . . ?
S3 Ni1 S1 C1 65.43(16) . . . . ?
Ni2 Ni1 S1 C1 -27.49(15) . . . . ?
I1 Ni1 S1 C1 152.49(15) . . . . ?
S8 Ni2 S2 C1 64.01(16) . . . . ?
S4 Ni2 S2 C1 -123.16(16) . . . . ?
Ni1 Ni2 S2 C1 -29.61(16) . . . . ?
I2 Ni2 S2 C1 150.46(16) . . . . ?
S1 Ni1 S3 C4 -121.75(15) . . . . ?
S5 Ni1 S3 C4 64.30(15) . . . . ?
Ni2 Ni1 S3 C4 -28.66(15) . . . . ?
I1 Ni1 S3 C4 151.31(15) . . . . ?
S6 Ni2 S4 C4 -116.42(16) . . . . ?
S2 Ni2 S4 C4 68.00(16) . . . . ?
Ni1 Ni2 S4 C4 -24.18(15) . . . . ?
I2 Ni2 S4 C4 155.91(15) . . . . ?
S7 Ni1 S5 C7 65.43(18) . . . . ?
S3 Ni1 S5 C7 -120.17(18) . . . . ?
Ni2 Ni1 S5 C7 -27.43(18) . . . . ?
I1 Ni1 S5 C7 152.58(18) . . . . ?
S8 Ni2 S6 C7 -123.16(19) . . . . ?
S4 Ni2 S6 C7 64.02(19) . . . . ?
Ni1 Ni2 S6 C7 -29.56(19) . . . . ?
I2 Ni2 S6 C7 150.37(18) . . . . ?
S1 Ni1 S7 C10 64.33(16) . . . . ?
S5 Ni1 S7 C10 -121.72(16) . . . . ?
Ni2 Ni1 S7 C10 -28.60(16) . . . . ?
I1 Ni1 S7 C10 151.43(15) . . . . ?
S6 Ni2 S8 C10 68.03(15) . . . . ?
S2 Ni2 S8 C10 -116.39(15) . . . . ?
Ni1 Ni2 S8 C10 -24.17(15) . . . . ?
I2 Ni2 S8 C10 155.74(15) . . . . ?
S15 Ni3 S9 C13 -120.20(16) . . . . ?
S11 Ni3 S9 C13 65.43(16) . . . . ?
Ni4 Ni3 S9 C13 -27.50(16) . . . . ?
I2 Ni3 S9 C13 152.50(15) . . . . ?
S16 Ni4 S10 C13 63.97(16) . . . . ?
S12 Ni4 S10 C13 -123.05(16) . . . . ?
Ni3 Ni4 S10 C13 -29.58(16) . . . . ?
I1 Ni4 S10 C13 150.40(16) 1_445 . . . ?
S9 Ni3 S11 C16 -121.81(16) . . . . ?
S13 Ni3 S11 C16 64.42(16) . . . . ?
Ni4 Ni3 S11 C16 -28.68(16) . . . . ?
I2 Ni3 S11 C16 151.36(15) . . . . ?
S10 Ni4 S12 C16 67.94(16) . . . . ?
S14 Ni4 S12 C16 -116.22(16) . . . . ?
Ni3 Ni4 S12 C16 -24.15(16) . . . . ?
I1 Ni4 S12 C16 155.90(15) 1_445 . . . ?
S15 Ni3 S13 C19 65.41(18) . . . . ?
S11 Ni3 S13 C19 -120.20(18) . . . . ?
Ni4 Ni3 S13 C19 -27.47(17) . . . . ?
I2 Ni3 S13 C19 152.53(17) . . . . ?
S16 Ni4 S14 C19 -123.06(18) . . . . ?
S12 Ni4 S14 C19 63.95(18) . . . . ?
Ni3 Ni4 S14 C19 -29.54(18) . . . . ?
I1 Ni4 S14 C19 150.48(18) 1_445 . . . ?
S9 Ni3 S15 C22 64.41(16) . . . . ?
S13 Ni3 S15 C22 -121.82(16) . . . . ?
Ni4 Ni3 S15 C22 -28.54(16) . . . . ?
I2 Ni3 S15 C22 151.41(16) . . . . ?
S10 Ni4 S16 C22 -116.40(15) . . . . ?
S14 Ni4 S16 C22 67.78(15) . . . . ?
Ni3 Ni4 S16 C22 -24.26(15) . . . . ?
I1 Ni4 S16 C22 155.69(15) 1_445 . . . ?
Ni2 S2 C1 C2 -163.3(3) . . . . ?
Ni2 S2 C1 S1 15.9(3) . . . . ?
Ni1 S1 C1 C2 -169.7(3) . . . . ?
Ni1 S1 C1 S2 11.1(3) . . . . ?
S2 C1 C2 C3 105.8(5) . . . . ?
S1 C1 C2 C3 -73.4(5) . . . . ?
Ni2 S4 C4 C5 -176.1(3) . . . . ?
Ni2 S4 C4 S3 7.4(3) . . . . ?
Ni1 S3 C4 C5 -158.9(3) . . . . ?
Ni1 S3 C4 S4 17.6(3) . . . . ?
S4 C4 C5 C6 -80.3(5) . . . . ?
S3 C4 C5 C6 96.5(4) . . . . ?
Ni1 S5 C7 C8 -169.7(3) . . . . ?
Ni1 S5 C7 S6 11.0(4) . . . . ?
Ni2 S6 C7 C8 -163.3(3) . . . . ?
Ni2 S6 C7 S5 15.9(4) . . . . ?
S5 C7 C8 C9 -72.7(5) . . . . ?
S6 C7 C8 C9 106.6(4) . . . . ?
Ni2 S8 C10 C11 -175.9(3) . . . . ?
Ni2 S8 C10 S7 7.4(3) . . . . ?
Ni1 S7 C10 C11 -159.1(3) . . . . ?
Ni1 S7 C10 S8 17.7(3) . . . . ?
S8 C10 C11 C12 -79.5(4) . . . . ?
S7 C10 C11 C12 97.5(4) . . . . ?
Ni3 S9 C13 C14 -169.8(3) . . . . ?
Ni3 S9 C13 S10 11.1(3) . . . . ?
Ni4 S10 C13 C14 -163.2(3) . . . . ?
Ni4 S10 C13 S9 15.9(3) . . . . ?
S9 C13 C14 C15 -73.8(5) . . . . ?
S10 C13 C14 C15 105.4(5) . . . . ?
Ni4 S12 C16 C17 -175.9(3) . . . . ?
Ni4 S12 C16 S11 7.3(3) . . . . ?
Ni3 S11 C16 C17 -159.0(3) . . . . ?
Ni3 S11 C16 S12 17.7(3) . . . . ?
S12 C16 C17 C18 -80.2(5) . . . . ?
S11 C16 C17 C18 96.9(4) . . . . ?
Ni4 S14 C19 C20 -162.7(3) . . . . ?
Ni4 S14 C19 S13 15.8(4) . . . . ?
Ni3 S13 C19 C20 -170.3(3) . . . . ?
Ni3 S13 C19 S14 11.1(4) . . . . ?
S14 C19 C20 C21 105.9(4) . . . . ?
S13 C19 C20 C21 -72.8(5) . . . . ?
Ni4 S16 C22 C23 -176.3(3) . . . . ?
Ni4 S16 C22 S15 7.6(3) . . . . ?
Ni3 S15 C22 C23 -158.6(3) . . . . ?
Ni3 S15 C22 S16 17.5(3) . . . . ?
S16 C22 C23 C24 -79.4(5) . . . . ?
S15 C22 C23 C24 97.0(4) . . . . ?
